data_4115889
loop_
_publ_author_name
'Wen-Feng Liaw'
'Nan-Hung Lee'
'Chien-Hong Chen'
'Chien-Ming Lee'
'Gene-Hsiang Lee'
'Shie-Ming Peng'

_publ_section_title
;
 Dinuclear and Mononuclear Iron(II)-Thiolate Complexes with Mixed
 CO/CN-Ligands: Synthetic Advances for Iron Sites of [Fe]-Only
 Hydrogenases
;
_journal_name_full 'Journal of the American Chemical Society'
_journal_page_first 488
_journal_page_last 494
_journal_paper_doi 10.1021/ja992300q
_journal_volume 122
_journal_year 2000
_chemical_formula_sum 'C50 H45 Fe N6 O2 P2 S2'
_chemical_formula_weight 943.83
_chemical_name_systematic
; 
 ? 
;
_space_group_IT_number 15
_symmetry_cell_setting monoclinic
_symmetry_space_group_name_Hall '-C 2yc'
_symmetry_space_group_name_H-M 'C 1 2/c 1'
_atom_sites_solution_hydrogens geom
_atom_sites_solution_primary direct
_atom_sites_solution_secondary difmap
_audit_creation_method SHELXL
_cell_angle_alpha 90.00
_cell_angle_beta 96.737(1)
_cell_angle_gamma 90.00
_cell_formula_units_Z 8
_cell_length_a 24.4494(3)
_cell_length_b 12.2321(2)
_cell_length_c 31.6646(3)
_cell_measurement_reflns_used 8292
_cell_measurement_temperature 295(2)
_cell_volume 9404.5(2)
_computing_cell_refinement 'Siemens SAINT'
_computing_data_collection 'Siemens SMART'
_computing_data_reduction 'Siemens SAINT'
_computing_molecular_graphics 'Siemens SHELXTL'
_computing_publication_material 'Siemens SHELXTL'
_computing_structure_refinement 'SHELXL-93 (Sheldrick, 1993)'
_computing_structure_solution 'SHELXS-86 (Sheldrick, 1990)'
_diffrn_ambient_temperature 295(2)
_diffrn_measurement_device 'Siemens SMART'
_diffrn_measurement_method '\w scans'
_diffrn_radiation_monochromator graphite
_diffrn_radiation_source 'fine-focus sealed tube'
_diffrn_radiation_type MoK\a
_diffrn_radiation_wavelength 0.71073
_diffrn_reflns_av_R_equivalents 0.0359
_diffrn_reflns_av_sigmaI/netI 0.0413
_diffrn_reflns_limit_h_max 29
_diffrn_reflns_limit_h_min -31
_diffrn_reflns_limit_k_max 15
_diffrn_reflns_limit_k_min -11
_diffrn_reflns_limit_l_max 39
_diffrn_reflns_limit_l_min -41
_diffrn_reflns_number 33954
_diffrn_reflns_theta_max 27.49
_diffrn_reflns_theta_min 1.30
_diffrn_standards_decay_% 0
_exptl_absorpt_coefficient_mu 0.524
_exptl_absorpt_correction_T_max 0.8015
_exptl_absorpt_correction_T_min 0.6300
_exptl_absorpt_correction_type ' empirical used sadabs'
_exptl_crystal_colour 'dark brown'
_exptl_crystal_density_diffrn 1.333
_exptl_crystal_density_meas ?
_exptl_crystal_description block
_exptl_crystal_F_000 3928
_exptl_crystal_size_max 0.40
_exptl_crystal_size_mid 0.30
_exptl_crystal_size_min 0.25
_refine_diff_density_max 0.655
_refine_diff_density_min -0.591
_refine_diff_density_rms 0.055
_refine_ls_extinction_coef 0.00004(5)
_refine_ls_extinction_expression Fc^*^=kFc[1+0.001xFc^2^\l^3^/sin(2\q)]^-1/4^
_refine_ls_extinction_method SHELXL
_refine_ls_goodness_of_fit_all 1.063
_refine_ls_goodness_of_fit_obs 1.134
_refine_ls_matrix_type full
_refine_ls_number_parameters 569
_refine_ls_number_reflns 10107
_refine_ls_number_restraints 0
_refine_ls_restrained_S_all 1.079
_refine_ls_restrained_S_obs 1.134
_refine_ls_R_factor_all 0.0857
_refine_ls_R_factor_obs 0.0578
_refine_ls_shift/esd_max 0.023
_refine_ls_shift/esd_mean 0.001
_refine_ls_structure_factor_coef Fsqd
_refine_ls_weighting_details 'w=1/[\s^2^(Fo^2^)+(0.0532P)^2^+17.9139P] where P=(Fo^2^+2Fc^2^)/3'
_refine_ls_weighting_scheme calc
_refine_ls_wR_factor_all 0.1484
_refine_ls_wR_factor_obs 0.1323
_reflns_number_observed 7872
_reflns_number_total 10762
_reflns_observed_criterion >2sigma(I)
_cod_data_source_file ja992300q_2.cif
_cod_data_source_block ic6075
_cod_depositor_comments
;
The following automatic conversions were performed:

'_exptl_crystal_density_meas' value 'not_measured' was changed to '?'
- the value is perceived as not measured.

Automatic conversion script
Id: cif_fix_values 3008 2015-01-20 13:52:24Z robertas 

The following automatic conversions were performed:

'_refine_ls_weighting_scheme' value 'calc
w=1/[\s^2^(Fo^2^)+(0.0532P)^2^+17.9139P] where P=(Fo^2^+2Fc^2^)/3'
was changed to 'calc'. New tag '_refine_ls_weighting_details' was
created. The value of the new tag was set to
'w=1/[\s^2^(Fo^2^)+(0.0532P)^2^+17.9139P] where P=(Fo^2^+2Fc^2^)/3'.

Automatic conversion script
Id: cif_fix_values 3143 2015-03-26 13:38:13Z robertas 
;
_cod_database_code 4115889

loop_
_symmetry_equiv_pos_as_xyz
'x, y, z'
'-x, y, -z+1/2'
'x+1/2, y+1/2, z'
'-x+1/2, y+1/2, -z+1/2'
'-x, -y, -z'
'x, -y, z-1/2'
'-x+1/2, -y+1/2, -z'
'x+1/2, -y+1/2, z-1/2'

loop_
_atom_site_aniso_label
_atom_site_aniso_U_11
_atom_site_aniso_U_22
_atom_site_aniso_U_33
_atom_site_aniso_U_23
_atom_site_aniso_U_13
_atom_site_aniso_U_12
Fe 0.0374(2) 0.0566(3) 0.0379(2) 0.0117(2) 0.0001(2) 0.0013(2)
S1 0.0730(6) 0.0542(5) 0.0458(4) 0.0145(4) -0.0028(4) -0.0012(4)
S2 0.0523(5) 0.0656(6) 0.0499(5) 0.0198(4) 0.0037(4) 0.0024(4)
P1 0.0365(4) 0.0365(4) 0.0343(4) 0.0028(3) 0.0013(3) 0.0018(3)
P2 0.0335(4) 0.0365(4) 0.0326(3) 0.0033(3) 0.0002(3) 0.0004(3)
O1 0.057(2) 0.073(2) 0.060(2) 0.0053(14) -0.0085(13) -0.0192(14)
N1 0.065(2) 0.104(3) 0.072(2) -0.011(2) 0.009(2) 0.030(2)
N1' 0.057(2) 0.073(2) 0.060(2) 0.0053(14) -0.0085(13) -0.0192(14)
O1' 0.065(2) 0.104(3) 0.072(2) -0.011(2) 0.009(2) 0.030(2)
O2 0.125(4) 0.144(4) 0.316(9) 0.047(5) 0.037(5) 0.034(3)
N2 0.0446(14) 0.051(2) 0.0409(13) 0.0008(11) 0.0033(11) -0.0088(12)
N3 0.084(2) 0.084(2) 0.053(2) -0.003(2) 0.023(2) -0.027(2)
N4 0.0407(14) 0.051(2) 0.0412(13) -0.0001(11) 0.0031(10) 0.0048(12)
N5 0.059(2) 0.083(2) 0.049(2) -0.003(2) -0.0132(14) 0.021(2)
N6 0.0345(12) 0.0415(14) 0.0520(14) 0.0073(11) -0.0019(10) -0.0013(10)
C1 0.053(2) 0.049(2) 0.038(2) 0.0064(13) 0.0032(14) -0.0039(15)
C2 0.050(2) 0.061(2) 0.043(2) 0.0003(15) -0.0037(14) 0.014(2)
C3 0.058(2) 0.060(2) 0.036(2) 0.0011(14) 0.0027(14) -0.022(2)
C4 0.091(3) 0.107(4) 0.067(3) -0.018(3) 0.037(2) -0.034(3)
C5 0.071(3) 0.087(3) 0.082(3) -0.032(3) 0.019(2) -0.003(2)
C6 0.059(2) 0.060(2) 0.060(2) -0.006(2) 0.005(2) -0.003(2)
C7 0.043(2) 0.062(2) 0.038(2) 0.0043(14) 0.0018(12) 0.0164(15)
C8 0.065(2) 0.089(3) 0.061(2) -0.016(2) -0.022(2) 0.016(2)
C9 0.060(2) 0.077(3) 0.077(3) -0.016(2) -0.011(2) -0.001(2)
C10 0.057(2) 0.060(2) 0.057(2) -0.003(2) 0.001(2) 0.004(2)
C11 0.0391(15) 0.0358(14) 0.0383(14) 0.0034(12) 0.0042(11) 0.0018(12)
C12 0.046(2) 0.041(2) 0.051(2) -0.0024(13) 0.0006(13) 0.0014(13)
C13 0.040(2) 0.052(2) 0.081(3) -0.001(2) -0.002(2) -0.0023(14)
C14 0.045(2) 0.067(2) 0.086(3) 0.011(2) 0.023(2) 0.007(2)
C15 0.065(2) 0.074(2) 0.054(2) 0.005(2) 0.025(2) 0.010(2)
C16 0.053(2) 0.062(2) 0.042(2) 0.0016(15) 0.0065(14) 0.003(2)
C17 0.039(2) 0.048(2) 0.0388(15) -0.0026(13) 0.0050(12) 0.0036(13)
C18 0.066(2) 0.049(2) 0.061(2) -0.006(2) 0.016(2) 0.001(2)
C19 0.082(3) 0.061(2) 0.082(3) -0.027(2) 0.022(2) -0.004(2)
C20 0.063(2) 0.099(3) 0.069(3) -0.037(2) 0.017(2) -0.005(2)
C21 0.069(3) 0.101(3) 0.053(2) -0.010(2) 0.024(2) -0.013(2)
C22 0.060(2) 0.064(2) 0.049(2) -0.004(2) 0.013(2) -0.012(2)
C23 0.043(2) 0.037(2) 0.0404(15) 0.0044(12) -0.0013(12) 0.0017(12)
C24 0.052(2) 0.046(2) 0.052(2) 0.0087(14) -0.0066(14) -0.0096(14)
C25 0.071(2) 0.054(2) 0.061(2) 0.024(2) -0.009(2) -0.010(2)
C26 0.068(2) 0.063(2) 0.071(2) 0.031(2) -0.018(2) 0.004(2)
C27 0.044(2) 0.079(3) 0.080(3) 0.030(2) -0.013(2) -0.001(2)
C28 0.044(2) 0.052(2) 0.059(2) 0.018(2) 0.0006(15) -0.0016(14)
C29 0.0350(14) 0.0363(15) 0.0367(14) 0.0037(11) -0.0017(11) 0.0025(11)
C30 0.048(2) 0.064(2) 0.039(2) -0.0010(14) -0.0003(13) 0.002(2)
C31 0.062(2) 0.071(2) 0.044(2) -0.003(2) -0.016(2) -0.001(2)
C32 0.043(2) 0.058(2) 0.074(2) 0.002(2) -0.016(2) 0.002(2)
C33 0.039(2) 0.048(2) 0.070(2) -0.004(2) 0.0039(15) 0.0050(14)
C34 0.044(2) 0.038(2) 0.046(2) -0.0030(13) 0.0010(13) 0.0000(13)
C35 0.0404(15) 0.0379(15) 0.0374(14) -0.0008(12) 0.0064(11) -0.0013(12)
C36 0.044(2) 0.049(2) 0.056(2) 0.0002(15) 0.0025(14) 0.0013(14)
C37 0.047(2) 0.072(3) 0.078(3) -0.006(2) 0.024(2) -0.006(2)
C38 0.076(3) 0.064(2) 0.072(2) 0.003(2) 0.033(2) -0.013(2)
C39 0.085(3) 0.052(2) 0.056(2) 0.017(2) 0.023(2) 0.006(2)
C40 0.056(2) 0.050(2) 0.051(2) 0.0111(15) 0.0161(15) 0.010(2)
C41 0.040(2) 0.043(2) 0.0364(14) 0.0003(12) -0.0003(12) -0.0012(12)
C42 0.061(2) 0.048(2) 0.047(2) -0.0021(14) -0.0069(15) 0.003(2)
C43 0.081(3) 0.051(2) 0.061(2) -0.011(2) -0.001(2) 0.004(2)
C44 0.099(3) 0.072(3) 0.045(2) -0.018(2) -0.007(2) 0.000(2)
C45 0.098(3) 0.079(3) 0.040(2) -0.007(2) -0.013(2) 0.012(2)
C46 0.065(2) 0.058(2) 0.041(2) 0.0006(15) -0.0044(15) 0.009(2)
C47 0.231(12) 0.569(26) 0.212(11) 0.174(14) 0.106(9) 0.285(16)
C48 0.164(9) 0.255(13) 0.287(14) 0.126(11) 0.060(9) 0.075(9)
C49 0.189(11) 0.262(13) 0.389(19) 0.216(14) 0.075(12) 0.077(10)
C50 0.124(8) 0.459(24) 0.394(20) 0.268(19) 0.112(10) 0.080(11)

loop_
_atom_site_label
_atom_site_type_symbol
_atom_site_fract_x
_atom_site_fract_y
_atom_site_fract_z
_atom_site_U_iso_or_equiv
_atom_site_thermal_displace_type
_atom_site_occupancy
_atom_site_calc_flag
_atom_site_refinement_flags
_atom_site_disorder_group
Fe Fe 0.14483(2) 0.43930(4) 0.137477(13) 0.04433(13) Uani 1 d . .
S1 S 0.15015(4) 0.56698(7) 0.08340(3) 0.0584(2) Uani 1 d . .
S2 S 0.17156(4) 0.31707(8) 0.19358(3) 0.0561(2) Uani 1 d . .
P1 P -0.04754(3) 1.05906(6) 0.11109(2) 0.0360(2) Uani 1 d . .
P2 P -0.04620(3) 0.82365(6) 0.12911(2) 0.0345(2) Uani 1 d . .
O1 O 0.05013(11) 0.3326(2) 0.08755(9) 0.0644(7) Uani 0.50 d P 1
N1 N 0.05574(13) 0.5374(3) 0.18180(10) 0.0803(9) Uani 0.50 d P 1
N1' N 0.05013(11) 0.3326(2) 0.08755(9) 0.0644(7) Uani 0.50 d P 2
O1' O 0.05574(13) 0.5374(3) 0.18180(10) 0.0803(9) Uani 0.50 d P 2
O2 O -0.2295(2) 0.5236(5) 0.1000(3) 0.194(3) Uani 1 d . .
N2 N 0.19888(10) 0.3868(2) 0.09919(8) 0.0457(6) Uani 1 d . .
N3 N 0.2232(2) 0.4717(3) 0.03632(10) 0.0726(9) Uani 1 d . .
N4 N 0.20562(10) 0.5054(2) 0.17702(8) 0.0445(6) Uani 1 d . .
N5 N 0.25016(13) 0.4369(3) 0.24264(9) 0.0654(8) Uani 1 d . .
N6 N -0.07141(10) 0.9405(2) 0.11745(8) 0.0432(6) Uani 1 d . .
H5A H -0.10681(10) 0.9394(2) 0.11362(8) 0.052 Uiso 1 calc R .
C1 C 0.08740(14) 0.3695(3) 0.10683(9) 0.0468(7) Uani 1 d . .
C2 C 0.09094(14) 0.5030(3) 0.16550(10) 0.0521(8) Uani 1 d . .
C3 C 0.19548(14) 0.4693(3) 0.07012(10) 0.0514(8) Uani 1 d . .
C4 C 0.2558(2) 0.3865(5) 0.03216(14) 0.0859(14) Uani 1 d . .
H4A H 0.2756(2) 0.3855(5) 0.00886(14) 0.103 Uiso 1 calc R .
C5 C 0.2621(2) 0.3001(4) 0.05980(15) 0.0794(12) Uani 1 d . .
H5B H 0.2856(2) 0.2422(4) 0.05575(15) 0.095 Uiso 1 calc R .
C6 C 0.23168(15) 0.3030(3) 0.09421(12) 0.0599(9) Uani 1 d . .
H6A H 0.23439(15) 0.2460(3) 0.11376(12) 0.072 Uiso 1 calc R .
C7 C 0.21453(13) 0.4274(3) 0.20747(9) 0.0480(7) Uani 1 d . .
C8 C 0.2778(2) 0.5317(4) 0.24643(13) 0.0739(12) Uani 1 d . .
H8A H 0.3031(2) 0.5415(4) 0.27048(13) 0.089 Uiso 1 calc R .
C9 C 0.2716(2) 0.6146(4) 0.21751(13) 0.0727(11) Uani 1 d . .
H9A H 0.2915(2) 0.6792(4) 0.22152(13) 0.087 Uiso 1 calc R .
C10 C 0.23432(15) 0.5979(3) 0.18216(11) 0.0583(9) Uani 1 d . .
H10A H 0.22906(15) 0.6520(3) 0.16147(11) 0.070 Uiso 1 calc R .
C11 C 0.02273(12) 1.0601(2) 0.09917(9) 0.0378(6) Uani 1 d . .
C12 C 0.06639(13) 1.0942(2) 0.12811(10) 0.0461(7) Uani 1 d . .
H12A H 0.05987(13) 1.1214(2) 0.15450(10) 0.055 Uiso 1 calc R .
C13 C 0.11979(14) 1.0878(3) 0.11761(13) 0.0585(9) Uani 1 d . .
H13A H 0.14909(14) 1.1101(3) 0.13709(13) 0.070 Uiso 1 calc R .
C14 C 0.1296(2) 1.0484(3) 0.07848(13) 0.0648(10) Uani 1 d . .
H14A H 0.1655(2) 1.0452(3) 0.07144(13) 0.078 Uiso 1 calc R .
C15 C 0.0865(2) 1.0138(3) 0.04977(12) 0.0627(9) Uani 1 d . .
H15A H 0.0934(2) 0.9867(3) 0.02345(12) 0.075 Uiso 1 calc R .
C16 C 0.03349(14) 1.0191(3) 0.05975(10) 0.0523(8) Uani 1 d . .
H16A H 0.00456(14) 0.9952(3) 0.04022(10) 0.063 Uiso 1 calc R .
C17 C -0.05311(12) 1.1432(2) 0.15737(9) 0.0420(7) Uani 1 d . .
C18 C -0.0383(2) 1.2527(3) 0.15720(12) 0.0581(9) Uani 1 d . .
H18A H -0.0241(2) 1.2821(3) 0.13371(12) 0.070 Uiso 1 calc R .
C19 C -0.0448(2) 1.3186(3) 0.19211(14) 0.0742(11) Uani 1 d . .
H19A H -0.0345(2) 1.3918(3) 0.19226(14) 0.089 Uiso 1 calc R .
C20 C -0.0666(2) 1.2744(4) 0.22632(13) 0.0762(12) Uani 1 d . .
H20A H -0.0720(2) 1.3185(4) 0.24941(13) 0.091 Uiso 1 calc R .
C21 C -0.0805(2) 1.1663(4) 0.22679(12) 0.0730(11) Uani 1 d . .
H21A H -0.0946(2) 1.1370(4) 0.25037(12) 0.088 Uiso 1 calc R .
C22 C -0.07375(15) 1.0998(3) 0.19222(11) 0.0575(9) Uani 1 d . .
H22A H -0.08313(15) 1.0261(3) 0.19269(11) 0.069 Uiso 1 calc R .
C23 C -0.08829(12) 1.1243(2) 0.06681(9) 0.0404(6) Uani 1 d . .
C24 C -0.06620(14) 1.2053(3) 0.04315(10) 0.0510(8) Uani 1 d . .
H24A H -0.02930(14) 1.2245(3) 0.04910(10) 0.061 Uiso 1 calc R .
C25 C -0.0992(2) 1.2573(3) 0.01067(11) 0.0635(10) Uani 1 d . .
H25A H -0.0843(2) 1.3117(3) -0.00507(11) 0.076 Uiso 1 calc R .
C26 C -0.1533(2) 1.2293(3) 0.00161(13) 0.0692(11) Uani 1 d . .
H26A H -0.1752(2) 1.2649(3) -0.02014(13) 0.083 Uiso 1 calc R .
C27 C -0.17565(15) 1.1485(3) 0.02452(13) 0.0695(11) Uani 1 d . .
H27A H -0.21243(15) 1.1290(3) 0.01800(13) 0.083 Uiso 1 calc R .
C28 C -0.14333(13) 1.0963(3) 0.05728(11) 0.0523(8) Uani 1 d . .
H28A H -0.15856(13) 1.0423(3) 0.07295(11) 0.063 Uiso 1 calc R .
C29 C 0.02489(11) 0.8249(2) 0.15178(8) 0.0365(6) Uani 1 d . .
C30 C 0.03761(13) 0.8596(3) 0.19360(10) 0.0509(8) Uani 1 d . .
H30A H 0.00956(13) 0.8788(3) 0.20964(10) 0.061 Uiso 1 calc R .
C31 C 0.0920(2) 0.8657(3) 0.21137(11) 0.0607(9) Uani 1 d . .
H31A H 0.1004(2) 0.8891(3) 0.23931(11) 0.073 Uiso 1 calc R .
C32 C 0.13358(14) 0.8373(3) 0.18803(12) 0.0599(9) Uani 1 d . .
H32A H 0.17003(14) 0.8400(3) 0.20031(12) 0.072 Uiso 1 calc R .
C33 C 0.12137(13) 0.8048(3) 0.14642(11) 0.0527(8) Uani 1 d . .
H33A H 0.14970(13) 0.7876(3) 0.13037(11) 0.063 Uiso 1 calc R .
C34 C 0.06714(12) 0.7975(2) 0.12827(10) 0.0432(7) Uani 1 d . .
H34A H 0.05912(12) 0.7742(2) 0.10027(10) 0.052 Uiso 1 calc R .
C35 C -0.08465(12) 0.7589(2) 0.16729(9) 0.0384(6) Uani 1 d . .
C36 C -0.13905(13) 0.7882(3) 0.17003(10) 0.0498(7) Uani 1 d . .
H36A H -0.15506(13) 0.8452(3) 0.15350(10) 0.060 Uiso 1 calc R .
C37 C -0.1695(2) 0.7322(3) 0.19748(13) 0.0645(10) Uani 1 d . .
H37A H -0.2060(2) 0.7512(3) 0.19924(13) 0.077 Uiso 1 calc R .
C38 C -0.1455(2) 0.6485(3) 0.22203(13) 0.0685(10) Uani 1 d . .
H38A H -0.1660(2) 0.6111(3) 0.24033(13) 0.082 Uiso 1 calc R .
C39 C -0.0915(2) 0.6195(3) 0.21987(11) 0.0631(10) Uani 1 d . .
H39A H -0.0757(2) 0.5630(3) 0.23677(11) 0.076 Uiso 1 calc R .
C40 C -0.06091(14) 0.6742(3) 0.19266(10) 0.0516(8) Uani 1 d . .
H40A H -0.02442(14) 0.6546(3) 0.19122(10) 0.062 Uiso 1 calc R .
C41 C -0.05252(12) 0.7360(2) 0.08302(9) 0.0400(6) Uani 1 d . .
C42 C -0.03280(14) 0.6285(3) 0.08569(10) 0.0531(8) Uani 1 d . .
H42A H -0.01450(14) 0.6027(3) 0.11115(10) 0.064 Uiso 1 calc R .
C43 C -0.0404(2) 0.5608(3) 0.05074(12) 0.0653(10) Uani 1 d . .
H43A H -0.0271(2) 0.4895(3) 0.05257(12) 0.078 Uiso 1 calc R .
C44 C -0.0678(2) 0.5990(3) 0.01298(12) 0.0732(11) Uani 1 d . .
H44A H -0.0731(2) 0.5530(3) -0.01053(12) 0.088 Uiso 1 calc R .
C45 C -0.0872(2) 0.7045(3) 0.00990(11) 0.0739(12) Uani 1 d . .
H45A H -0.1053(2) 0.7298(3) -0.01570(11) 0.089 Uiso 1 calc R .
C46 C -0.07979(15) 0.7729(3) 0.04471(10) 0.0558(8) Uani 1 d . .
H46A H -0.09315(15) 0.8441(3) 0.04253(10) 0.067 Uiso 1 calc R .
C47 C -0.1868(5) 0.4865(14) 0.0828(4) 0.331(11) Uani 1 d . .
H47A H -0.1995(5) 0.4454(14) 0.0573(4) 0.397 Uiso 1 calc R .
H47B H -0.1650(5) 0.5475(14) 0.0747(4) 0.397 Uiso 1 calc R .
C48 C -0.1566(5) 0.4241(10) 0.1093(4) 0.232(6) Uani 1 d . .
H48A H -0.1297(5) 0.4670(10) 0.1272(4) 0.279 Uiso 1 calc R .
H48B H -0.1375(5) 0.3699(10) 0.0942(4) 0.279 Uiso 1 calc R .
C49 C -0.1953(6) 0.3721(10) 0.1347(5) 0.277(8) Uani 1 d . .
H49A H -0.2047(6) 0.2992(10) 0.1242(5) 0.332 Uiso 1 calc R .
H49B H -0.1799(6) 0.3674(10) 0.1643(5) 0.332 Uiso 1 calc R .
C50 C -0.2365(4) 0.4337(14) 0.1303(5) 0.319(10) Uani 1 d . .
H50A H -0.2422(4) 0.4643(14) 0.1577(5) 0.383 Uiso 1 calc R .
H50B H -0.2689(4) 0.3913(14) 0.1200(5) 0.383 Uiso 1 calc R .

loop_
_atom_type_symbol
_atom_type_description
_atom_type_scat_dispersion_real
_atom_type_scat_dispersion_imag
_atom_type_scat_source
C C 0.0033 0.0016 'International Tables Vol C Tables 4.2.6.8 and 6.1.1.4'
H H 0.0000 0.0000 'International Tables Vol C Tables 4.2.6.8 and 6.1.1.4'
N N 0.0061 0.0033 'International Tables Vol C Tables 4.2.6.8 and 6.1.1.4'
O O 0.0106 0.0060 'International Tables Vol C Tables 4.2.6.8 and 6.1.1.4'
P P 0.1023 0.0942 'International Tables Vol C Tables 4.2.6.8 and 6.1.1.4'
S S 0.1246 0.1234 'International Tables Vol C Tables 4.2.6.8 and 6.1.1.4'
Fe Fe 0.3463 0.8444 'International Tables Vol C Tables 4.2.6.8 and 6.1.1.4'

loop_
_geom_angle_atom_site_label_1
_geom_angle_atom_site_label_2
_geom_angle_atom_site_label_3
_geom_angle
C1 Fe C2 84.54(15)
C1 Fe N4 173.17(12)
C2 Fe N4 92.76(13)
C1 Fe N2 92.83(13)
C2 Fe N2 170.53(12)
N4 Fe N2 90.80(10)
C1 Fe S1 91.64(10)
C2 Fe S1 100.06(11)
N4 Fe S1 95.02(8)
N2 Fe S1 70.88(8)
C1 Fe S2 103.44(10)
C2 Fe S2 93.21(10)
N4 Fe S2 70.38(8)
N2 Fe S2 96.25(8)
S1 Fe S2 160.81(4)
C3 S1 Fe 78.87(11)
C7 S2 Fe 78.67(10)
N6 P1 C11 114.05(13)
N6 P1 C23 108.97(13)
C11 P1 C23 106.66(13)
N6 P1 C17 110.71(14)
C11 P1 C17 109.26(13)
C23 P1 C17 106.86(14)
N6 P2 C35 109.52(14)
N6 P2 C29 114.62(13)
C35 P2 C29 106.95(13)
N6 P2 C41 110.74(13)
C35 P2 C41 106.29(13)
C29 P2 C41 108.34(13)
C47 O2 C50 99.8(8)
C6 N2 C3 118.9(3)
C6 N2 Fe 140.7(2)
C3 N2 Fe 100.3(2)
C4 N3 C3 115.5(4)
C10 N4 C7 118.2(3)
C10 N4 Fe 139.8(2)
C7 N4 Fe 101.9(2)
C7 N5 C8 115.0(3)
P2 N6 P1 135.8(2)
N1' C1 Fe 175.6(3)
O1 C1 Fe 175.6(3)
O1' C2 Fe 175.9(4)
N1 C2 Fe 175.9(4)
N3 C3 N2 124.3(4)
N3 C3 S1 125.9(3)
N2 C3 S1 109.9(2)
N3 C4 C5 124.5(4)
C4 C5 C6 116.7(4)
N2 C6 C5 120.1(4)
N5 C7 N4 124.5(3)
N5 C7 S2 126.5(3)
N4 C7 S2 109.0(2)
N5 C8 C9 124.6(3)
C8 C9 C10 116.7(4)
N4 C10 C9 121.1(4)
C12 C11 C16 119.1(3)
C12 C11 P1 122.9(2)
C16 C11 P1 117.9(2)
C13 C12 C11 119.8(3)
C14 C13 C12 120.3(3)
C15 C14 C13 120.1(3)
C16 C15 C14 120.3(3)
C15 C16 C11 120.3(3)
C22 C17 C18 119.8(3)
C22 C17 P1 120.1(3)
C18 C17 P1 120.1(2)
C17 C18 C19 120.1(3)
C20 C19 C18 119.3(4)
C21 C20 C19 120.7(4)
C20 C21 C22 120.4(4)
C17 C22 C21 119.7(3)
C28 C23 C24 119.2(3)
C28 C23 P1 119.5(2)
C24 C23 P1 121.3(2)
C25 C24 C23 119.9(3)
C26 C25 C24 120.4(3)
C25 C26 C27 120.3(3)
C26 C27 C28 120.0(3)
C27 C28 C23 120.2(3)
C34 C29 C30 119.3(3)
C34 C29 P2 122.0(2)
C30 C29 P2 118.7(2)
C31 C30 C29 120.0(3)
C32 C31 C30 120.4(3)
C31 C32 C33 119.9(3)
C32 C33 C34 120.4(3)
C29 C34 C33 120.0(3)
C36 C35 C40 119.5(3)
C36 C35 P2 120.5(2)
C40 C35 P2 119.9(2)
C37 C36 C35 119.9(3)
C38 C37 C36 119.8(3)
C37 C38 C39 120.8(3)
C38 C39 C40 120.0(3)
C39 C40 C35 120.0(3)
C46 C41 C42 119.0(3)
C46 C41 P2 120.0(2)
C42 C41 P2 120.9(2)
C43 C42 C41 120.2(3)
C42 C43 C44 119.9(4)
C45 C44 C43 120.5(3)
C44 C45 C46 120.1(3)
C45 C46 C41 120.4(3)
C48 C47 O2 110.7(10)
C47 C48 C49 104.9(10)
C50 C49 C48 104.0(9)
C49 C50 O2 111.4(9)

loop_
_geom_bond_atom_site_label_1
_geom_bond_atom_site_label_2
_geom_bond_distance
Fe C1 1.823(3)
Fe C2 1.845(4)
Fe N4 1.999(3)
Fe N2 2.001(3)
Fe S1 2.3323(9)
Fe S2 2.3550(9)
S1 C3 1.715(4)
S2 C7 1.735(4)
P1 N6 1.585(2)
P1 C11 1.802(3)
P1 C23 1.808(3)
P1 C17 1.809(3)
P2 N6 1.583(2)
P2 C35 1.800(3)
P2 C29 1.801(3)
P2 C41 1.803(3)
O1 C1 1.130(4)
N1 C2 1.135(4)
N1' C1 1.130(4)
O1' C2 1.135(4)
O2 C47 1.312(10)
O2 C50 1.482(12)
N2 C6 1.322(4)
N2 C3 1.362(4)
N3 C4 1.327(6)
N3 C3 1.332(4)
N4 C10 1.330(4)
N4 C7 1.356(4)
N5 C7 1.336(4)
N5 C8 1.341(5)
C4 C5 1.370(7)
C5 C6 1.390(5)
C8 C9 1.363(6)
C9 C10 1.373(5)
C11 C12 1.387(4)
C11 C16 1.399(4)
C12 C13 1.387(5)
C13 C14 1.376(5)
C14 C15 1.375(5)
C15 C16 1.372(5)
C17 C22 1.373(4)
C17 C18 1.387(5)
C18 C19 1.393(5)
C19 C20 1.373(6)
C20 C21 1.366(6)
C21 C22 1.389(5)
C23 C28 1.387(4)
C23 C24 1.389(4)
C24 C25 1.385(4)
C25 C26 1.366(5)
C26 C27 1.376(5)
C27 C28 1.384(4)
C29 C34 1.384(4)
C29 C30 1.391(4)
C30 C31 1.384(4)
C31 C32 1.369(5)
C32 C33 1.375(5)
C33 C34 1.385(4)
C35 C36 1.390(4)
C35 C40 1.395(4)
C36 C37 1.389(5)
C37 C38 1.374(6)
C38 C39 1.375(5)
C39 C40 1.379(5)
C41 C46 1.389(4)
C41 C42 1.399(4)
C42 C43 1.378(5)
C43 C44 1.381(5)
C44 C45 1.375(6)
C45 C46 1.379(5)
C47 C48 1.298(11)
C48 C49 1.456(13)
C49 C50 1.253(12)
